data_7706590
loop_
_publ_author_name
'Yang, Gang'
'Jiang, Xingxing'
'Wu, Chao'
'Lin, Zheshuai'
'Huang, Zhipeng'
'Humphrey, Mark G.'
'Zhang, Chi'

_publ_section_title
;
 Facile syntheses of silver thioantimonates exhibiting second-harmonic
 generation responses and large birefringence.
;
_journal_issue 10
_journal_name_full 'Dalton transactions (Cambridge, England : 2003)'
_journal_page_first 3568
_journal_page_last 3576
_journal_paper_doi 10.1039/d0dt04043f
_journal_volume 50
_journal_year 2021
_chemical_formula_sum 'C H5 Ag2 N S3 Sb'
_chemical_formula_weight 464.73
_space_group_IT_number 14
_space_group_name_Hall '-P 2ybc'
_space_group_name_H-M_alt 'P 1 21/c 1'
_symmetry_cell_setting monoclinic
_symmetry_space_group_name_H-M 'P 1 21/c 1'
_atom_sites_solution_hydrogens geom
_atom_sites_solution_primary direct
_atom_sites_solution_secondary difmap
_audit_creation_method SHELXL-97
_audit_update_record
;
2020-11-02 deposited with the CCDC.	2021-02-04 downloaded from the CCDC.
;
_cell_angle_alpha 90.00
_cell_angle_beta 117.5330(10)
_cell_angle_gamma 90.00
_cell_formula_units_Z 4
_cell_length_a 6.4223(3)
_cell_length_b 19.5157(8)
_cell_length_c 6.7998(3)
_cell_measurement_reflns_used 13582
_cell_measurement_temperature 293(2)
_cell_measurement_theta_max 27.50
_cell_measurement_theta_min 3.54
_cell_volume 755.73(6)
_computing_cell_refinement 'Bruker SAINT'
_computing_data_collection 'Bruker APEX2'
_computing_data_reduction 'Bruker SAINT'
_computing_molecular_graphics 'SHELXL-97 (Sheldrick, 1997)'
_computing_publication_material 'SHELXL-97 (Sheldrick, 1997)'
_computing_structure_refinement 'SHELXL-97 (Sheldrick, 1997)'
_computing_structure_solution 'SHELXS-97 (Sheldrick, 1990)'
_diffrn_ambient_temperature 293(2)
_diffrn_measured_fraction_theta_full 0.995
_diffrn_measured_fraction_theta_max 0.995
_diffrn_measurement_device_type bruker-CCD
_diffrn_measurement_method 'w scans'
_diffrn_radiation_monochromator graphite
_diffrn_radiation_source 'fine-focus sealed tube'
_diffrn_radiation_type MoK\a
_diffrn_radiation_wavelength 0.71073
_diffrn_reflns_av_R_equivalents 0.0404
_diffrn_reflns_av_sigmaI/netI 0.0240
_diffrn_reflns_limit_h_max 8
_diffrn_reflns_limit_h_min -8
_diffrn_reflns_limit_k_max 25
_diffrn_reflns_limit_k_min -25
_diffrn_reflns_limit_l_max 8
_diffrn_reflns_limit_l_min -8
_diffrn_reflns_number 13582
_diffrn_reflns_theta_full 27.50
_diffrn_reflns_theta_max 27.50
_diffrn_reflns_theta_min 3.54
_exptl_absorpt_coefficient_mu 9.406
_exptl_absorpt_correction_T_max 0.7456
_exptl_absorpt_correction_T_min 0.5199
_exptl_absorpt_correction_type multi-scan
_exptl_crystal_colour yellow
_exptl_crystal_density_diffrn 4.085
_exptl_crystal_density_method 'not measured'
_exptl_crystal_description flake-shaped
_exptl_crystal_F_000 844
_exptl_crystal_size_max 0.2
_exptl_crystal_size_mid 0.15
_exptl_crystal_size_min 0.1
_refine_diff_density_max 1.903
_refine_diff_density_min -2.661
_refine_diff_density_rms 0.254
_refine_ls_extinction_method none
_refine_ls_goodness_of_fit_ref 1.100
_refine_ls_hydrogen_treatment mixed
_refine_ls_matrix_type full
_refine_ls_number_parameters 83
_refine_ls_number_reflns 1729
_refine_ls_number_restraints 2
_refine_ls_restrained_S_all 1.101
_refine_ls_R_factor_all 0.0457
_refine_ls_R_factor_gt 0.0376
_refine_ls_shift/su_max 0.001
_refine_ls_shift/su_mean 0.000
_refine_ls_structure_factor_coef Fsqd
_refine_ls_weighting_details 'calc w=1/[\s^2^(Fo^2^)+(0.0293P)^2^+9.4757P] where P=(Fo^2^+2Fc^2^)/3'
_refine_ls_weighting_scheme calc
_refine_ls_wR_factor_gt 0.0781
_refine_ls_wR_factor_ref 0.0811
_reflns_number_gt 1523
_reflns_number_total 1729
_reflns_threshold_expression >2sigma(I)
_cod_data_source_file d0dt04043f2.cif
_cod_data_source_block s
_cod_depositor_comments 'Adding full bibliography for 7706590--7706591.cif.'
_cod_original_sg_symbol_H-M P21/c
_cod_database_code 7706590

loop_
_symmetry_equiv_pos_as_xyz
'x, y, z'
'-x, y+1/2, -z+1/2'
'-x, -y, -z'
'x, -y-1/2, z-1/2'

loop_
_atom_site_label
_atom_site_type_symbol
_atom_site_fract_x
_atom_site_fract_y
_atom_site_fract_z
_atom_site_U_iso_or_equiv
_atom_site_adp_type
_atom_site_occupancy
_atom_site_symmetry_multiplicity
_atom_site_calc_flag
_atom_site_refinement_flags
_atom_site_disorder_assembly
_atom_site_disorder_group
Sb1 Sb 0.36563(8) 0.18920(2) 0.05276(7) 0.01455(13) Uani 1 1 d . . .
Ag1 Ag 0.62162(12) 0.17951(3) 0.67067(11) 0.03416(18) Uani 1 1 d . . .
Ag2 Ag 0.95269(12) 0.18667(4) 0.44743(14) 0.0455(2) Uani 1 1 d . . .
S1 S 0.5948(3) 0.10928(9) 0.3449(3) 0.0188(3) Uani 1 1 d . . .
S2 S 0.2950(3) 0.11715(9) -0.2590(3) 0.0213(4) Uani 1 1 d . . .
S3 S -0.0134(3) 0.18617(9) 0.0559(3) 0.0199(4) Uani 1 1 d . . .
N1 N 0.723(2) 0.0221(6) 1.008(2) 0.027(3) Uani 0.50 1 d P . .
H1A H 0.8144 0.0444 1.1480 0.041 Uiso 0.50 1 d PR . .
H1B H 0.5980 0.0517 0.9125 0.041 Uiso 0.50 1 d PR . .
H1E H 0.6588 -0.0197 1.0318 0.041 Uiso 0.50 1 d PR . .
N2 N 0.948(3) -0.0228(9) 0.717(3) 0.047(4) Uani 0.50 1 d P . .
H2A H 1.1104 -0.0139 0.7610 0.071 Uiso 0.50 1 d PR . .
H2B H 0.9195 -0.0713 0.7005 0.071 Uiso 0.50 1 d PR . .
H2C H 0.8522 -0.0004 0.5786 0.071 Uiso 0.50 1 d PR . .
C1 C 0.8854(16) 0.0058(5) 0.9016(17) 0.047(2) Uani 1 1 d D . .
H1C H 0.8293(17) -0.0349(6) 0.9095(18) 0.071 Uiso 1 1 d RD . .
H1D H 0.8525(17) 0.0474(6) 0.8307(18) 0.071 Uiso 1 1 d RD . .

loop_
_atom_site_aniso_label
_atom_site_aniso_U_11
_atom_site_aniso_U_22
_atom_site_aniso_U_33
_atom_site_aniso_U_23
_atom_site_aniso_U_13
_atom_site_aniso_U_12
Sb1 0.0143(2) 0.0131(2) 0.0164(2) -0.00131(16) 0.00731(17) -0.00226(16)
Ag1 0.0422(4) 0.0381(4) 0.0267(3) -0.0055(3) 0.0198(3) -0.0023(3)
Ag2 0.0259(4) 0.0356(4) 0.0558(5) 0.0051(3) 0.0026(3) -0.0082(3)
S1 0.0191(8) 0.0196(8) 0.0149(8) -0.0002(6) 0.0055(6) 0.0007(6)
S2 0.0244(9) 0.0245(9) 0.0151(8) -0.0017(7) 0.0093(7) 0.0006(7)
S3 0.0146(8) 0.0275(9) 0.0189(8) 0.0009(7) 0.0089(6) -0.0005(7)
N1 0.027(7) 0.017(6) 0.043(8) 0.001(5) 0.020(6) 0.005(5)
N2 0.066(11) 0.042(9) 0.037(9) -0.016(7) 0.027(8) -0.001(8)
C1 0.038(5) 0.036(5) 0.058(7) 0.011(5) 0.013(5) -0.002(4)

loop_
_atom_type_symbol
_atom_type_description
_atom_type_scat_dispersion_real
_atom_type_scat_dispersion_imag
_atom_type_scat_source
C C 0.0033 0.0016 'International Tables Vol C Tables 4.2.6.8 and 6.1.1.4'
H H 0.0000 0.0000 'International Tables Vol C Tables 4.2.6.8 and 6.1.1.4'
Ag Ag -0.8971 1.1015 'International Tables Vol C Tables 4.2.6.8 and 6.1.1.4'
N N 0.0061 0.0033 'International Tables Vol C Tables 4.2.6.8 and 6.1.1.4'
S S 0.1246 0.1234 'International Tables Vol C Tables 4.2.6.8 and 6.1.1.4'
Sb Sb -0.5866 1.5461 'International Tables Vol C Tables 4.2.6.8 and 6.1.1.4'

loop_
_geom_angle_atom_site_label_1
_geom_angle_atom_site_label_2
_geom_angle_atom_site_label_3
_geom_angle
_geom_angle_site_symmetry_1
_geom_angle_site_symmetry_3
_geom_angle_publ_flag
S2 Sb1 S1 98.17(6) . . ?
S2 Sb1 S3 102.16(6) . . ?
S1 Sb1 S3 102.00(6) . . ?
S2 Sb1 Ag1 127.00(5) . 4_565 ?
S1 Sb1 Ag1 106.62(5) . 4_565 ?
S3 Sb1 Ag1 116.80(5) . 4_565 ?
S1 Ag1 S3 125.02(6) . 1_656 ?
S1 Ag1 S2 99.74(6) . 1_556 ?
S3 Ag1 S2 105.21(6) 1_656 1_556 ?
S1 Ag1 Sb1 115.27(5) . 4_566 ?
S3 Ag1 Sb1 111.22(5) 1_656 4_566 ?
S2 Ag1 Sb1 93.43(5) 1_556 4_566 ?
S1 Ag1 Ag2 52.41(4) . . ?
S3 Ag1 Ag2 89.31(4) 1_656 . ?
S2 Ag1 Ag2 151.34(5) 1_556 . ?
Sb1 Ag1 Ag2 104.32(3) 4_566 . ?
S1 Ag1 Ag2 132.90(5) . 4_566 ?
S3 Ag1 Ag2 49.33(4) 1_656 4_566 ?
S2 Ag1 Ag2 127.37(5) 1_556 4_566 ?
Sb1 Ag1 Ag2 66.67(2) 4_566 4_566 ?
Ag2 Ag1 Ag2 80.83(2) . 4_566 ?
S1 Ag2 S3 126.43(6) . 4_666 ?
S1 Ag2 S2 103.76(6) . 1_656 ?
S3 Ag2 S2 111.01(6) 4_666 1_656 ?
S1 Ag2 S3 101.27(6) . 1_655 ?
S3 Ag2 S3 104.20(5) 4_666 1_655 ?
S2 Ag2 S3 109.01(6) 1_656 1_655 ?
S1 Ag2 Ag1 51.82(4) . . ?
S3 Ag2 Ag1 83.72(5) 4_666 . ?
S2 Ag2 Ag1 97.39(5) 1_656 . ?
S3 Ag2 Ag1 146.88(4) 1_655 . ?
S1 Ag2 Ag1 92.87(4) . 4_565 ?
S3 Ag2 Ag1 49.82(4) 4_666 4_565 ?
S2 Ag2 Ag1 160.51(5) 1_656 4_565 ?
S3 Ag2 Ag1 76.93(4) 1_655 4_565 ?
Ag1 Ag2 Ag1 84.85(3) . 4_565 ?
Sb1 S1 Ag1 97.96(6) . . ?
Sb1 S1 Ag2 88.41(6) . . ?
Ag1 S1 Ag2 75.77(5) . . ?
Sb1 S2 Ag2 96.95(7) . 1_454 ?
Sb1 S2 Ag1 92.75(6) . 1_554 ?
Ag2 S2 Ag1 94.68(6) 1_454 1_554 ?
Sb1 S3 Ag2 85.81(6) . 4_465 ?
Sb1 S3 Ag1 115.61(7) . 1_454 ?
Ag2 S3 Ag1 80.85(6) 4_465 1_454 ?
Sb1 S3 Ag2 121.96(7) . 1_455 ?
Ag2 S3 Ag2 103.80(7) 4_465 1_455 ?
Ag1 S3 Ag2 122.42(7) 1_454 1_455 ?
C1 C1 N1 102.2(12) 3_757 . ?
C1 C1 N2 98.7(12) 3_757 . ?
N1 C1 N2 155.8(11) . . ?

loop_
_geom_bond_atom_site_label_1
_geom_bond_atom_site_label_2
_geom_bond_distance
_geom_bond_site_symmetry_2
_geom_bond_publ_flag
Sb1 S2 2.4059(18) . ?
Sb1 S1 2.4168(17) . ?
Sb1 S3 2.4446(17) . ?
Sb1 Ag1 2.9482(8) 4_565 ?
Ag1 S1 2.5424(18) . ?
Ag1 S3 2.5877(19) 1_656 ?
Ag1 S2 2.653(2) 1_556 ?
Ag1 Sb1 2.9482(8) 4_566 ?
Ag1 Ag2 3.1350(11) . ?
Ag1 Ag2 3.3441(10) 4_566 ?
Ag2 S1 2.5627(19) . ?
Ag2 S3 2.569(2) 4_666 ?
Ag2 S2 2.5693(19) 1_656 ?
Ag2 S3 2.770(2) 1_655 ?
Ag2 Ag1 3.3441(10) 4_565 ?
S2 Ag2 2.5693(19) 1_454 ?
S2 Ag1 2.653(2) 1_554 ?
S3 Ag2 2.569(2) 4_465 ?
S3 Ag1 2.5877(19) 1_454 ?
S3 Ag2 2.770(2) 1_455 ?
N1 C1 1.552(17) . ?
N2 C1 1.584(18) . ?
C1 C1 1.479(19) 3_757 ?
